data_7202043
loop_
_publ_author_name
'Han, Yin-Feng'
'Zhou, Xin-Hui'
'Zheng, You-Xuan'
'Shen, Zhen'
'Song, You'
'You, Xiao-Zeng'

_publ_section_title
;
 Syntheses, structures, photoluminescence, and magnetic properties of
 nanoporous 3D lanthanide coordination polymers with
 4,4&#x2032;-biphenyldicarboxylate ligand
;
_journal_issue 9
_journal_name_full CrystEngComm
_journal_page_first 1237
_journal_paper_doi 10.1039/b803168a
_journal_volume 10
_journal_year 2008
_chemical_absolute_configuration rmad
_chemical_formula_moiety 'C22 H14 Gd O8'
_chemical_formula_sum 'C22 H14 Gd O8'
_chemical_formula_weight 563.58
_chemical_name_systematic
;
?
;
_space_group_IT_number 5
_symmetry_cell_setting monoclinic
_symmetry_space_group_name_Hall 'C 2y'
_symmetry_space_group_name_H-M 'C 1 2 1'
_atom_sites_solution_hydrogens geom
_atom_sites_solution_primary direct
_atom_sites_solution_secondary difmap
_audit_creation_method SHELXL-97
_cell_angle_alpha 90.00
_cell_angle_beta 116.395(5)
_cell_angle_gamma 90.00
_cell_formula_units_Z 4
_cell_length_a 28.905(8)
_cell_length_b 8.622(3)
_cell_length_c 14.066(4)
_cell_measurement_reflns_used 5172
_cell_measurement_temperature 293(2)
_cell_measurement_theta_max 25.30
_cell_measurement_theta_min 3.84
_cell_volume 3140.1(17)
_computing_cell_refinement 'Bruker SMART'
_computing_data_collection 'Bruker SMART'
_computing_data_reduction 'Bruker SAINT'
_computing_molecular_graphics 'Bruker SHELXTL'
_computing_publication_material 'Bruker SHELXTL'
_computing_structure_refinement 'SHELXL-97 (Sheldrick, 1997)'
_computing_structure_solution 'SHELXS-97 (Sheldrick, 1990)'
_diffrn_ambient_temperature 293(2)
_diffrn_measured_fraction_theta_full 0.955
_diffrn_measured_fraction_theta_max 0.955
_diffrn_radiation_monochromator graphite
_diffrn_radiation_source 'fine-focus sealed tube'
_diffrn_radiation_type MoK\a
_diffrn_radiation_wavelength 0.71073
_diffrn_reflns_av_R_equivalents 0.1243
_diffrn_reflns_av_sigmaI/netI 0.1143
_diffrn_reflns_limit_h_max 38
_diffrn_reflns_limit_h_min -24
_diffrn_reflns_limit_k_max 11
_diffrn_reflns_limit_k_min -11
_diffrn_reflns_limit_l_max 13
_diffrn_reflns_limit_l_min -18
_diffrn_reflns_number 9593
_diffrn_reflns_theta_full 28.33
_diffrn_reflns_theta_max 28.33
_diffrn_reflns_theta_min 2.49
_exptl_absorpt_coefficient_mu 2.143
_exptl_absorpt_correction_T_max 0.6739
_exptl_absorpt_correction_T_min 0.6164
_exptl_absorpt_correction_type multi-scan
_exptl_absorpt_process_details 'SADABS; Bruker(2000)'
_exptl_crystal_colour cololess
_exptl_crystal_density_diffrn 1.192
_exptl_crystal_density_method 'not measured'
_exptl_crystal_description block
_exptl_crystal_F_000 1096
_exptl_crystal_size_max 0.25
_exptl_crystal_size_mid 0.20
_exptl_crystal_size_min 0.20
_platon_squeeze_details
;
A. L. Spek, PLATON, a multipurpose crystallographic tool,
Utrecht University, Utrecht,
The Netherlands, 2001.
;
_refine_diff_density_max 4.900
_refine_diff_density_min -4.280
_refine_diff_density_rms 0.350
_refine_ls_abs_structure_details 'Flack H D (1983), Acta Cryst. A39, 876-881'
_refine_ls_abs_structure_Flack 0.58(5)
_refine_ls_extinction_method none
_refine_ls_goodness_of_fit_ref 1.053
_refine_ls_hydrogen_treatment constr
_refine_ls_matrix_type full
_refine_ls_number_parameters 282
_refine_ls_number_reflns 6544
_refine_ls_number_restraints 32
_refine_ls_restrained_S_all 1.060
_refine_ls_R_factor_all 0.1077
_refine_ls_R_factor_gt 0.0978
_refine_ls_shift/su_max 0.010
_refine_ls_shift/su_mean 0.000
_refine_ls_structure_factor_coef Fsqd
_refine_ls_weighting_details 'calc w=1/[\s^2^(Fo^2^)+(0.1777P)^2^+0.0000P] where P=(Fo^2^+2Fc^2^)/3'
_refine_ls_weighting_scheme calc
_refine_ls_wR_factor_gt 0.2416
_refine_ls_wR_factor_ref 0.2495
_reflns_number_gt 5547
_reflns_number_total 6544
_reflns_threshold_expression >2sigma(I)
_cod_data_source_file b803168a.txt
_cod_data_source_block 5
_cod_depositor_comments
;
The following automatic conversions were performed:
'_symmetry_cell_setting' value 'Monoclinic' changed to 'monoclinic'
according to '/home/saulius/struct/CIF-dictionaries/cif_core.dic'
dictionary named 'cif_core.dic' version 2.4.1 from 2010-06-29.

Automatic conversion script
Id: cif_fix_enum 1527 2010-12-29 10:47:43Z saulius 
;
_cod_original_sg_symbol_H-M c2
_cod_database_code 7202043

loop_
_symmetry_equiv_pos_as_xyz
'x, y, z'
'-x, y, -z'
'x+1/2, y+1/2, z'
'-x+1/2, y+1/2, -z'

loop_
_atom_site_label
_atom_site_type_symbol
_atom_site_fract_x
_atom_site_fract_y
_atom_site_fract_z
_atom_site_U_iso_or_equiv
_atom_site_adp_type
_atom_site_occupancy
_atom_site_symmetry_multiplicity
_atom_site_calc_flag
_atom_site_refinement_flags
_atom_site_disorder_assembly
_atom_site_disorder_group
Gd1 Gd 0.227321(19) 0.73287(19) -0.00553(3) 0.0208(2) Uani 1 1 d U . .
C1 C 0.2132(6) 0.4132(18) 0.1286(11) 0.028(3) Uani 1 1 d . . .
C2 C 0.2044(6) 0.4078(17) 0.2263(11) 0.029(3) Uani 1 1 d . . .
C3 C 0.1801(7) 0.5305(18) 0.2458(11) 0.032(3) Uani 1 1 d . . .
H3 H 0.1677 0.6126 0.1982 0.039 Uiso 1 1 calc R . .
C4 C 0.1741(7) 0.530(2) 0.3408(12) 0.037(4) Uani 1 1 d . . .
H4 H 0.1556 0.6090 0.3531 0.044 Uiso 1 1 calc R . .
C5 C 0.1955(7) 0.4123(19) 0.4158(11) 0.035(3) Uani 1 1 d . . .
C6 C 0.2195(9) 0.291(2) 0.3928(14) 0.053(5) Uani 1 1 d . . .
H6 H 0.2334 0.2116 0.4418 0.063 Uiso 1 1 calc R . .
C7 C 0.2236(8) 0.285(2) 0.2971(14) 0.046(5) Uani 1 1 d . . .
H7 H 0.2390 0.2001 0.2815 0.055 Uiso 1 1 calc R . .
C8 C 0.1933(8) 0.422(2) 0.5199(12) 0.041(4) Uani 1 1 d . . .
C9 C 0.1538(7) 0.510(2) 0.5281(12) 0.039(4) Uani 1 1 d . . .
H9 H 0.1270 0.5526 0.4683 0.047 Uiso 1 1 calc R . .
C10 C 0.1563(7) 0.531(2) 0.6282(11) 0.037(4) Uani 1 1 d . . .
H10 H 0.1312 0.5898 0.6355 0.044 Uiso 1 1 calc R . .
C11 C 0.1957(6) 0.4643(19) 0.7176(11) 0.032(3) Uani 1 1 d . . .
C12 C 0.2327(8) 0.373(2) 0.7081(14) 0.042(4) Uani 1 1 d . . .
H12 H 0.2577 0.3228 0.7674 0.051 Uiso 1 1 calc R . .
C13 C 0.2325(8) 0.355(2) 0.6096(13) 0.042(4) Uani 1 1 d . . .
H13 H 0.2585 0.2987 0.6036 0.050 Uiso 1 1 calc R . .
C14 C 0.2005(6) 0.5115(17) 0.8258(10) 0.025(3) Uani 1 1 d . . .
C15 C 0.3337(6) 0.5563(16) 0.1665(12) 0.027(3) Uani 1 1 d . . .
C16 C 0.3821(7) 0.561(2) 0.2655(13) 0.038(4) Uani 1 1 d . . .
C17 C 0.4032(8) 0.692(2) 0.3111(16) 0.059(6) Uani 1 1 d . . .
H17 H 0.3866 0.7843 0.2807 0.071 Uiso 1 1 calc R . .
C18 C 0.4497(8) 0.698(3) 0.4042(18) 0.066(6) Uani 1 1 d U . .
H18 H 0.4634 0.7934 0.4347 0.079 Uiso 1 1 calc R . .
C19 C 0.4759(8) 0.559(2) 0.4520(16) 0.053(5) Uani 1 1 d . . .
C20 C 0.4555(9) 0.425(2) 0.3994(19) 0.076(9) Uani 1 1 d . . .
H20 H 0.4734 0.3323 0.4235 0.091 Uiso 1 1 calc R . .
C21 C 0.4081(9) 0.425(2) 0.3101(17) 0.073(9) Uani 1 1 d . . .
H21 H 0.3934 0.3307 0.2793 0.087 Uiso 1 1 calc R . .
C22 C 0.1467(7) 0.9541(19) 0.0460(18) 0.055(3) Uani 1 1 d DU . .
H22 H 0.1701 1.0341 0.0574 0.066 Uiso 1 1 calc R . .
O1 O 0.2083(5) 0.5348(14) 0.0833(10) 0.040(3) Uani 1 1 d . . .
O2 O 0.2244(5) 0.2829(12) 0.0985(9) 0.036(3) Uani 1 1 d . . .
O3 O 0.2406(4) 0.4661(11) 0.9076(8) 0.025(2) Uani 1 1 d . . .
O4 O 0.1691(4) 0.6015(13) 0.8323(8) 0.029(2) Uani 1 1 d . . .
O5 O 0.3108(5) 0.6774(14) 0.1265(9) 0.042(3) Uani 1 1 d . . .
O6 O 0.3182(5) 0.4248(15) 0.1250(10) 0.041(3) Uani 1 1 d . . .
O7 O 0.1601(5) 0.8203(15) 0.0355(12) 0.054(2) Uani 1 1 d DU . .
O8 O 0.1022(7) 0.990(3) 0.0423(17) 0.083(3) Uani 1 1 d DU . .
H8 H 0.0828 1.0214 -0.0172 0.125 Uiso 1 1 calc R . .

loop_
_atom_site_aniso_label
_atom_site_aniso_U_11
_atom_site_aniso_U_22
_atom_site_aniso_U_33
_atom_site_aniso_U_23
_atom_site_aniso_U_13
_atom_site_aniso_U_12
Gd1 0.0292(3) 0.0202(3) 0.0121(3) 0.0016(4) 0.00839(19) -0.0002(5)
C1 0.041(8) 0.031(8) 0.024(7) 0.004(6) 0.025(6) 0.000(6)
C2 0.048(9) 0.027(7) 0.018(6) 0.000(5) 0.021(6) -0.011(7)
C3 0.055(9) 0.031(8) 0.021(7) 0.006(6) 0.025(7) 0.004(7)
C4 0.063(11) 0.035(8) 0.024(7) 0.000(6) 0.030(7) 0.010(8)
C5 0.060(10) 0.033(8) 0.019(7) 0.005(6) 0.024(7) 0.007(7)
C6 0.095(15) 0.044(9) 0.029(8) 0.015(7) 0.037(9) 0.027(10)
C7 0.080(13) 0.036(9) 0.039(9) 0.004(6) 0.043(9) 0.016(8)
C8 0.076(12) 0.035(8) 0.019(7) 0.000(6) 0.028(8) -0.001(8)
C9 0.044(9) 0.059(11) 0.022(7) 0.009(7) 0.021(7) 0.008(8)
C10 0.051(9) 0.046(9) 0.012(6) -0.001(6) 0.014(6) 0.012(8)
C11 0.052(9) 0.030(8) 0.014(6) -0.002(5) 0.017(6) 0.006(7)
C12 0.066(12) 0.042(10) 0.026(8) 0.004(7) 0.027(8) 0.006(8)
C13 0.062(11) 0.044(10) 0.030(8) 0.003(7) 0.030(8) 0.022(9)
C14 0.035(8) 0.026(7) 0.011(6) 0.001(5) 0.009(5) -0.008(6)
C15 0.033(7) 0.015(6) 0.030(7) -0.004(5) 0.012(6) -0.006(6)
C16 0.045(9) 0.029(8) 0.025(7) 0.004(6) 0.001(6) 0.006(7)
C17 0.062(11) 0.027(10) 0.049(11) -0.001(6) -0.010(9) 0.015(7)
C18 0.066(6) 0.066(6) 0.066(6) -0.0001(10) 0.029(3) 0.0000(10)
C19 0.060(12) 0.035(9) 0.039(10) 0.000(7) -0.001(8) 0.003(9)
C20 0.067(14) 0.027(9) 0.071(15) 0.000(9) -0.027(12) -0.002(9)
C21 0.081(15) 0.014(7) 0.056(12) -0.007(8) -0.030(11) 0.000(8)
C22 0.056(3) 0.055(3) 0.055(3) -0.0006(10) 0.0248(16) 0.0006(10)
O1 0.062(8) 0.034(6) 0.046(7) 0.018(5) 0.043(6) 0.016(6)
O2 0.056(7) 0.029(6) 0.031(6) -0.012(4) 0.026(5) -0.005(5)
O3 0.036(5) 0.014(4) 0.021(5) -0.001(4) 0.008(4) -0.008(4)
O4 0.039(6) 0.029(6) 0.016(5) -0.006(4) 0.010(4) -0.004(5)
O5 0.042(6) 0.039(6) 0.028(6) -0.001(4) -0.001(5) 0.004(5)
O6 0.043(7) 0.033(7) 0.029(6) 0.001(5) 0.000(5) -0.004(5)
O7 0.053(3) 0.054(3) 0.054(3) 0.0003(10) 0.0244(15) -0.0005(10)
O8 0.083(3) 0.084(4) 0.085(4) -0.0010(10) 0.0378(18) 0.0017(10)

loop_
_atom_type_symbol
_atom_type_description
_atom_type_scat_dispersion_real
_atom_type_scat_dispersion_imag
_atom_type_scat_source
C C 0.0033 0.0016 'International Tables Vol C Tables 4.2.6.8 and 6.1.1.4'
H H 0.0000 0.0000 'International Tables Vol C Tables 4.2.6.8 and 6.1.1.4'
O O 0.0106 0.0060 'International Tables Vol C Tables 4.2.6.8 and 6.1.1.4'
Gd Gd -0.1653 3.9035 'International Tables Vol C Tables 4.2.6.8 and 6.1.1.4'

loop_
_geom_angle_atom_site_label_1
_geom_angle_atom_site_label_2
_geom_angle_atom_site_label_3
_geom_angle
_geom_angle_site_symmetry_1
_geom_angle_site_symmetry_3
_geom_angle_publ_flag
O6 Gd1 O1 136.4(5) 4 . ?
O6 Gd1 O2 75.5(5) 4 4 ?
O1 Gd1 O2 141.2(4) . 4 ?
O6 Gd1 O5 140.8(5) 4 . ?
O1 Gd1 O5 80.2(5) . . ?
O2 Gd1 O5 79.7(4) 4 . ?
O6 Gd1 O3 76.4(4) 4 4_556 ?
O1 Gd1 O3 115.8(4) . 4_556 ?
O2 Gd1 O3 89.5(4) 4 4_556 ?
O5 Gd1 O3 73.5(4) . 4_556 ?
O6 Gd1 O7 71.7(5) 4 . ?
O1 Gd1 O7 71.9(4) . . ?
O2 Gd1 O7 146.2(5) 4 . ?
O5 Gd1 O7 122.3(5) . . ?
O3 Gd1 O7 75.1(4) 4_556 . ?
O6 Gd1 O4 73.6(5) 4 1_554 ?
O1 Gd1 O4 86.1(4) . 1_554 ?
O2 Gd1 O4 84.1(4) 4 1_554 ?
O5 Gd1 O4 133.4(4) . 1_554 ?
O3 Gd1 O4 150.0(4) 4_556 1_554 ?
O7 Gd1 O4 94.4(4) . 1_554 ?
O6 Gd1 O3 115.4(4) 4 1_554 ?
O1 Gd1 O3 74.5(4) . 1_554 ?
O2 Gd1 O3 70.5(4) 4 1_554 ?
O5 Gd1 O3 83.2(4) . 1_554 ?
O3 Gd1 O3 151.75(7) 4_556 1_554 ?
O7 Gd1 O3 132.2(4) . 1_554 ?
O4 Gd1 O3 50.1(4) 1_554 1_554 ?
O6 Gd1 C14 91.0(4) 4 1_554 ?
O1 Gd1 C14 85.1(4) . 1_554 ?
O2 Gd1 C14 70.7(4) 4 1_554 ?
O5 Gd1 C14 108.9(4) . 1_554 ?
O3 Gd1 C14 158.9(4) 4_556 1_554 ?
O7 Gd1 C14 117.4(5) . 1_554 ?
O4 Gd1 C14 25.0(4) 1_554 1_554 ?
O3 Gd1 C14 26.3(4) 1_554 1_554 ?
O1 C1 O2 124.9(13) . . ?
O1 C1 C2 118.9(14) . . ?
O2 C1 C2 116.1(13) . . ?
C3 C2 C7 121.6(13) . . ?
C3 C2 C1 118.1(13) . . ?
C7 C2 C1 120.2(14) . . ?
C2 C3 C4 118.3(14) . . ?
C2 C3 H3 120.8 . . ?
C4 C3 H3 120.8 . . ?
C5 C4 C3 121.1(15) . . ?
C5 C4 H4 119.4 . . ?
C3 C4 H4 119.4 . . ?
C6 C5 C4 118.4(14) . . ?
C6 C5 C8 121.4(15) . . ?
C4 C5 C8 120.2(14) . . ?
C5 C6 C7 121.7(16) . . ?
C5 C6 H6 119.1 . . ?
C7 C6 H6 119.1 . . ?
C2 C7 C6 118.6(16) . . ?
C2 C7 H7 120.7 . . ?
C6 C7 H7 120.7 . . ?
C13 C8 C9 120.6(13) . . ?
C13 C8 C5 119.4(16) . . ?
C9 C8 C5 119.8(15) . . ?
C10 C9 C8 118.0(15) . . ?
C10 C9 H9 121.0 . . ?
C8 C9 H9 121.0 . . ?
C9 C10 C11 121.2(15) . . ?
C9 C10 H10 119.4 . . ?
C11 C10 H10 119.4 . . ?
C12 C11 C10 120.3(13) . . ?
C12 C11 C14 121.3(14) . . ?
C10 C11 C14 118.0(14) . . ?
C11 C12 C13 119.8(16) . . ?
C11 C12 H12 120.1 . . ?
C13 C12 H12 120.1 . . ?
C12 C13 C8 119.9(16) . . ?
C12 C13 H13 120.0 . . ?
C8 C13 H13 120.0 . . ?
O4 C14 O3 122.0(13) . . ?
O4 C14 C11 120.2(13) . . ?
O3 C14 C11 117.5(14) . . ?
O4 C14 Gd1 57.0(7) . 1_556 ?
O3 C14 Gd1 69.8(7) . 1_556 ?
C11 C14 Gd1 151.2(10) . 1_556 ?
O5 C15 O6 122.9(14) . . ?
O5 C15 C16 120.1(13) . . ?
O6 C15 C16 117.1(14) . . ?
C17 C16 C21 118.0(15) . . ?
C17 C16 C15 121.9(15) . . ?
C21 C16 C15 120.1(15) . . ?
C16 C17 C18 122.4(18) . . ?
C16 C17 H17 118.8 . . ?
C18 C17 H17 118.8 . . ?
C17 C18 C19 120(2) . . ?
C17 C18 H18 120.0 . . ?
C19 C18 H18 120.0 . . ?
C20 C19 C18 116.8(17) . . ?
C20 C19 C19 120.9(12) . 2_656 ?
C18 C19 C19 122.2(12) . 2_656 ?
C19 C20 C21 120.5(19) . . ?
C19 C20 H20 119.7 . . ?
C21 C20 H20 119.7 . . ?
C16 C21 C20 121.9(17) . . ?
C16 C21 H21 119.0 . . ?
C20 C21 H21 119.0 . . ?
O7 C22 O8 125(2) . . ?
O7 C22 H22 117.7 . . ?
O8 C22 H22 117.7 . . ?
C1 O1 Gd1 158.0(11) . . ?
C1 O2 Gd1 130.0(9) . 4_545 ?
C14 O3 Gd1 138.0(9) . 4_546 ?
C14 O3 Gd1 83.9(8) . 1_556 ?
Gd1 O3 Gd1 123.6(4) 4_546 1_556 ?
C14 O4 Gd1 98.0(9) . 1_556 ?
C15 O5 Gd1 133.5(10) . . ?
C15 O6 Gd1 161.9(11) . 4_545 ?
C22 O7 Gd1 130.8(13) . . ?
C22 O8 H8 109.5 . . ?

loop_
_geom_bond_atom_site_label_1
_geom_bond_atom_site_label_2
_geom_bond_distance
_geom_bond_site_symmetry_2
_geom_bond_publ_flag
Gd1 O6 2.308(12) 4 ?
Gd1 O1 2.321(11) . ?
Gd1 O2 2.339(11) 4 ?
Gd1 O5 2.349(11) . ?
Gd1 O3 2.380(10) 4_556 ?
Gd1 O7 2.382(14) . ?
Gd1 O4 2.430(10) 1_554 ?
Gd1 O3 2.710(10) 1_554 ?
Gd1 C14 2.870(14) 1_554 ?
C1 O1 1.203(18) . ?
C1 O2 1.291(18) . ?
C1 C2 1.505(18) . ?
C2 C3 1.36(2) . ?
C2 C7 1.39(2) . ?
C3 C4 1.421(19) . ?
C3 H3 0.9300 . ?
C4 C5 1.39(2) . ?
C4 H4 0.9300 . ?
C5 C6 1.37(2) . ?
C5 C8 1.497(19) . ?
C6 C7 1.40(2) . ?
C6 H6 0.9300 . ?
C7 H7 0.9300 . ?
C8 C13 1.39(2) . ?
C8 C9 1.42(2) . ?
C9 C10 1.39(2) . ?
C9 H9 0.9300 . ?
C10 C11 1.39(2) . ?
C10 H10 0.9300 . ?
C11 C12 1.38(2) . ?
C11 C14 1.520(18) . ?
C12 C13 1.39(2) . ?
C12 H12 0.9300 . ?
C13 H13 0.9300 . ?
C14 O4 1.227(19) . ?
C14 O3 1.279(17) . ?
C14 Gd1 2.870(14) 1_556 ?
C15 O5 1.230(19) . ?
C15 O6 1.263(19) . ?
C15 C16 1.47(2) . ?
C16 C17 1.31(2) . ?
C16 C21 1.39(2) . ?
C17 C18 1.40(3) . ?
C17 H17 0.9300 . ?
C18 C19 1.42(3) . ?
C18 H18 0.9300 . ?
C19 C20 1.36(3) . ?
C19 C19 1.45(4) 2_656 ?
C20 C21 1.39(3) . ?
C20 H20 0.9300 . ?
C21 H21 0.9300 . ?
C22 O7 1.247(10) . ?
C22 O8 1.301(5) . ?
C22 H22 0.9300 . ?
O2 Gd1 2.339(11) 4_545 ?
O3 Gd1 2.380(10) 4_546 ?
O3 Gd1 2.710(10) 1_556 ?
O4 Gd1 2.430(10) 1_556 ?
O6 Gd1 2.308(12) 4_545 ?
O8 H8 0.8200 . ?

loop_
_platon_squeeze_void_nr
_platon_squeeze_void_average_x
_platon_squeeze_void_average_y
_platon_squeeze_void_average_z
_platon_squeeze_void_volume
_platon_squeeze_void_count_electrons
1 0.000 0.015 0.000 727 53
2 0.500 0.030 0.027 727 53
